data_7151635
loop_
_publ_author_name
'Grach, Guillaume'
'Dinut, Aurelia'
'Marque, Sylvain'
'Marrot, J\'er\^ome'
'Gil, Richard'
'Prim, Damien'

_publ_section_title
;
 Enantioselective Friedel-Crafts alkylation of indole derivatives
 catalyzed by new Yb(OTf)3-pyridylalkylamine complexes as chiral Lewis
 acids.
;
_journal_issue 2
_journal_name_full 'Organic &amp; biomolecular chemistry'
_journal_page_first 497
_journal_page_last 503
_journal_paper_doi 10.1039/C0OB00461H
_journal_volume 9
_journal_year 2011
_chemical_formula_sum 'C20 H20 Cl2 N2 Pd'
_chemical_formula_weight 465.68
_chemical_name_systematic
;
?
;
_space_group_IT_number 169
_symmetry_cell_setting hexagonal
_symmetry_space_group_name_Hall 'P 61'
_symmetry_space_group_name_H-M 'P 61'
_atom_sites_solution_hydrogens geom
_atom_sites_solution_primary direct
_atom_sites_solution_secondary difmap
_audit_creation_method SHELXL-97
_cell_angle_alpha 90.00
_cell_angle_beta 90.00
_cell_angle_gamma 120.00
_cell_formula_units_Z 6
_cell_length_a 18.7436(5)
_cell_length_b 18.7436(5)
_cell_length_c 13.3951(4)
_cell_measurement_reflns_used 9784
_cell_measurement_temperature 296(2)
_cell_measurement_theta_max 29.91
_cell_measurement_theta_min 2.17
_cell_volume 4075.5(2)
_computing_cell_refinement 'Bruker SAINT'
_computing_data_collection 'Bruker APEX2'
_computing_data_reduction 'Bruker SAINT'
_computing_molecular_graphics 'Bruker SHELXTL'
_computing_publication_material 'Bruker SHELXTL'
_computing_structure_refinement 'SHELXL-97 (Sheldrick, 1997)'
_computing_structure_solution 'SHELXS-97 (Sheldrick, 1990)'
_diffrn_ambient_temperature 296(2)
_diffrn_detector_area_resol_mean 512x512
_diffrn_measured_fraction_theta_full 0.992
_diffrn_measured_fraction_theta_max 0.992
_diffrn_measurement_device_type 'Bruker APEX-II CCD'
_diffrn_measurement_method '\f and \w scans'
_diffrn_radiation_monochromator graphite
_diffrn_radiation_source 'fine-focus sealed tube'
_diffrn_radiation_type MoK\a
_diffrn_radiation_wavelength 0.71073
_diffrn_reflns_av_R_equivalents 0.0283
_diffrn_reflns_av_sigmaI/netI 0.0334
_diffrn_reflns_limit_h_max 24
_diffrn_reflns_limit_h_min -26
_diffrn_reflns_limit_k_max 22
_diffrn_reflns_limit_k_min -26
_diffrn_reflns_limit_l_max 15
_diffrn_reflns_limit_l_min -18
_diffrn_reflns_number 26919
_diffrn_reflns_theta_full 29.97
_diffrn_reflns_theta_max 29.97
_diffrn_reflns_theta_min 1.25
_diffrn_standards_number 0
_exptl_absorpt_coefficient_mu 0.883
_exptl_absorpt_correction_T_max 0.9327
_exptl_absorpt_correction_T_min 0.8094
_exptl_absorpt_correction_type multi-scan
_exptl_absorpt_process_details 'SADABS (Sheldrick, V2.10)'
_exptl_crystal_colour orange
_exptl_crystal_density_diffrn 1.138
_exptl_crystal_density_method 'not measured'
_exptl_crystal_description parallelepiped
_exptl_crystal_F_000 1404
_exptl_crystal_size_max 0.25
_exptl_crystal_size_mid 0.15
_exptl_crystal_size_min 0.08
_refine_diff_density_max 0.549
_refine_diff_density_min -0.428
_refine_diff_density_rms 0.096
_refine_ls_abs_structure_details 'Flack H D (1983), Acta Cryst. A39, 876-881'
_refine_ls_abs_structure_Flack 0.08(4)
_refine_ls_extinction_method none
_refine_ls_goodness_of_fit_ref 1.109
_refine_ls_hydrogen_treatment constr
_refine_ls_matrix_type full
_refine_ls_number_parameters 227
_refine_ls_number_reflns 6978
_refine_ls_number_restraints 1
_refine_ls_restrained_S_all 1.109
_refine_ls_R_factor_all 0.0523
_refine_ls_R_factor_gt 0.0447
_refine_ls_shift/su_max 0.001
_refine_ls_shift/su_mean 0.000
_refine_ls_structure_factor_coef Fsqd
_refine_ls_weighting_details 'calc w=1/[\s^2^(Fo^2^)+(0.0703P)^2^+1.8637P] where P=(Fo^2^+2Fc^2^)/3'
_refine_ls_weighting_scheme calc
_refine_ls_wR_factor_gt 0.1229
_refine_ls_wR_factor_ref 0.1294
_reflns_number_gt 6054
_reflns_number_total 6978
_reflns_threshold_expression >2sigma(I)
_cod_data_source_file C0OB00461H.TXT
_cod_data_source_block 1
_cod_depositor_comments
;
The following automatic conversions were performed:
'_symmetry_cell_setting' value 'Hexagonal' changed to 'hexagonal'
according to '/home/saulius/struct/CIF-dictionaries/cif_core.dic'
dictionary named 'cif_core.dic' version 2.4.1 from 2010-06-29.

Automatic conversion script
Id: cif_fix_enum 1555 2011-01-17 13:19:09Z saulius 
;
_cod_original_sg_symbol_H-M P6(1)
_cod_database_code 7151635

loop_
_symmetry_equiv_pos_as_xyz
'x, y, z'
'-y, x-y, z+1/3'
'-x+y, -x, z+2/3'
'-x, -y, z+1/2'
'y, -x+y, z+5/6'
'x-y, x, z+1/6'

loop_
_atom_site_label
_atom_site_type_symbol
_atom_site_fract_x
_atom_site_fract_y
_atom_site_fract_z
_atom_site_U_iso_or_equiv
_atom_site_adp_type
_atom_site_occupancy
_atom_site_symmetry_multiplicity
_atom_site_calc_flag
_atom_site_refinement_flags
_atom_site_disorder_assembly
_atom_site_disorder_group
Pd1 Pd 0.577736(17) 0.750541(17) 0.66999(4) 0.04642(9) Uani 1 1 d . . .
Cl1 Cl 0.63190(8) 0.69152(8) 0.56924(11) 0.0652(3) Uani 1 1 d . . .
Cl2 Cl 0.51074(7) 0.63242(7) 0.76566(10) 0.0631(3) Uani 1 1 d . . .
N1 N 0.5331(2) 0.8119(2) 0.7516(3) 0.0517(8) Uani 1 1 d . . .
C2 C 0.5115(3) 0.7985(3) 0.8460(5) 0.0697(13) Uani 1 1 d . . .
H2 H 0.5161 0.7581 0.8807 0.084 Uiso 1 1 calc R . .
C3 C 0.4821(4) 0.8435(5) 0.8942(6) 0.091(2) Uani 1 1 d . . .
H3 H 0.4659 0.8334 0.9607 0.110 Uiso 1 1 calc R . .
C4 C 0.4776(4) 0.9037(4) 0.8410(8) 0.092(2) Uani 1 1 d . . .
H4 H 0.4570 0.9343 0.8713 0.110 Uiso 1 1 calc R . .
C5 C 0.5030(3) 0.9190(3) 0.7444(7) 0.0807(19) Uani 1 1 d . . .
H5 H 0.5020 0.9613 0.7093 0.097 Uiso 1 1 calc R . .
C6 C 0.5303(3) 0.8710(3) 0.6990(4) 0.0585(11) Uani 1 1 d . . .
C7 C 0.5601(3) 0.8828(3) 0.5930(4) 0.0537(10) Uani 1 1 d . . .
H7 H 0.5865 0.9416 0.5769 0.064 Uiso 1 1 calc R . .
C8 C 0.4898(3) 0.8363(3) 0.5216(4) 0.0589(11) Uani 1 1 d . . .
C9 C 0.4267(4) 0.7551(4) 0.5362(6) 0.0841(19) Uani 1 1 d . . .
H9 H 0.4268 0.7265 0.5929 0.101 Uiso 1 1 calc R . .
C10 C 0.3650(5) 0.7176(4) 0.4675(7) 0.107(3) Uani 1 1 d . . .
H10 H 0.3242 0.6631 0.4775 0.128 Uiso 1 1 calc R . .
C11 C 0.3617(5) 0.7576(5) 0.3854(7) 0.104(3) Uani 1 1 d . . .
H11 H 0.3197 0.7308 0.3389 0.125 Uiso 1 1 calc R . .
C12 C 0.4205(6) 0.8377(8) 0.3718(8) 0.136(4) Uani 1 1 d . . .
H12 H 0.4176 0.8656 0.3160 0.163 Uiso 1 1 calc R . .
C13 C 0.4837(4) 0.8782(5) 0.4377(7) 0.099(3) Uani 1 1 d . . .
H13 H 0.5227 0.9332 0.4272 0.118 Uiso 1 1 calc R . .
N14 N 0.6243(2) 0.8558(2) 0.5828(3) 0.0483(7) Uani 1 1 d . . .
H14 H 0.6233 0.8402 0.5183 0.058 Uiso 1 1 calc R . .
C15 C 0.7107(3) 0.9257(3) 0.6041(4) 0.0592(11) Uani 1 1 d . . .
H15 H 0.7175 0.9739 0.5674 0.071 Uiso 1 1 calc R . .
C16 C 0.7253(3) 0.9491(3) 0.7110(4) 0.0585(12) Uani 1 1 d . . .
C17 C 0.7193(4) 1.0160(4) 0.7461(6) 0.0795(16) Uani 1 1 d . . .
H17 H 0.7056 1.0452 0.7014 0.095 Uiso 1 1 calc R . .
C18 C 0.7333(5) 1.0409(5) 0.8464(7) 0.098(2) Uani 1 1 d . . .
H18 H 0.7253 1.0830 0.8703 0.118 Uiso 1 1 calc R . .
C19 C 0.7593(6) 1.0000(7) 0.9068(8) 0.124(3) Uani 1 1 d . . .
H19 H 0.7762 1.0201 0.9711 0.149 Uiso 1 1 calc R . .
C20 C 0.7620(5) 0.9339(6) 0.8802(7) 0.108(3) Uani 1 1 d . . .
H20 H 0.7726 0.9040 0.9274 0.130 Uiso 1 1 calc R . .
C21 C 0.7487(4) 0.9089(4) 0.7803(6) 0.0753(17) Uani 1 1 d . . .
H21 H 0.7556 0.8653 0.7598 0.090 Uiso 1 1 calc R . .
C22 C 0.7723(4) 0.9030(5) 0.5596(7) 0.095(2) Uani 1 1 d . . .
H22A H 0.8273 0.9438 0.5782 0.142 Uiso 1 1 calc R . .
H22B H 0.7675 0.9006 0.4882 0.142 Uiso 1 1 calc R . .
H22C H 0.7605 0.8502 0.5847 0.142 Uiso 1 1 calc R . .

loop_
_atom_site_aniso_label
_atom_site_aniso_U_11
_atom_site_aniso_U_22
_atom_site_aniso_U_33
_atom_site_aniso_U_23
_atom_site_aniso_U_13
_atom_site_aniso_U_12
Pd1 0.04600(15) 0.04558(15) 0.04784(16) 0.00408(13) -0.00112(12) 0.02300(12)
Cl1 0.0704(7) 0.0629(6) 0.0708(8) -0.0044(6) 0.0005(6) 0.0398(5)
Cl2 0.0639(6) 0.0579(6) 0.0621(7) 0.0139(5) 0.0016(5) 0.0265(5)
N1 0.0487(16) 0.0512(17) 0.056(2) 0.0018(16) -0.0004(16) 0.0253(14)
C2 0.069(3) 0.064(3) 0.066(3) -0.007(3) 0.012(3) 0.026(2)
C3 0.087(4) 0.088(4) 0.086(5) -0.014(4) 0.020(4) 0.035(4)
C4 0.071(3) 0.087(4) 0.116(6) -0.030(4) 0.008(4) 0.039(3)
C5 0.063(3) 0.063(3) 0.121(6) -0.014(3) -0.002(3) 0.035(2)
C6 0.0442(19) 0.051(2) 0.077(3) -0.004(2) -0.0070(19) 0.0218(17)
C7 0.052(2) 0.0447(18) 0.063(3) 0.0026(19) -0.009(2) 0.0231(17)
C8 0.055(2) 0.061(2) 0.063(3) 0.010(2) -0.005(2) 0.0309(19)
C9 0.076(3) 0.065(3) 0.096(5) 0.006(3) -0.031(3) 0.024(3)
C10 0.094(5) 0.074(4) 0.133(7) -0.003(4) -0.056(5) 0.028(3)
C11 0.089(4) 0.107(5) 0.104(6) 0.014(4) -0.032(4) 0.041(4)
C12 0.107(6) 0.159(9) 0.115(7) 0.053(6) -0.026(5) 0.046(6)
C13 0.072(3) 0.098(5) 0.102(6) 0.036(4) -0.027(4) 0.025(3)
N14 0.0521(17) 0.0518(17) 0.0438(18) 0.0056(14) -0.0027(15) 0.0281(14)
C15 0.046(2) 0.059(2) 0.066(3) 0.014(2) 0.002(2) 0.0223(18)
C16 0.0420(19) 0.0450(19) 0.080(3) 0.008(2) -0.011(2) 0.0151(16)
C17 0.075(3) 0.071(3) 0.092(5) -0.003(3) -0.005(3) 0.036(3)
C18 0.096(5) 0.093(5) 0.097(6) -0.014(4) -0.006(4) 0.040(4)
C19 0.129(7) 0.115(7) 0.095(7) -0.020(6) -0.016(6) 0.036(6)
C20 0.112(6) 0.096(5) 0.085(6) 0.014(4) -0.036(4) 0.029(5)
C21 0.076(3) 0.062(3) 0.077(4) 0.005(3) -0.017(3) 0.027(3)
C22 0.063(3) 0.097(4) 0.115(6) -0.014(4) 0.013(4) 0.033(3)

loop_
_atom_type_symbol
_atom_type_description
_atom_type_scat_dispersion_real
_atom_type_scat_dispersion_imag
_atom_type_scat_source
C C 0.0033 0.0016 'International Tables Vol C Tables 4.2.6.8 and 6.1.1.4'
H H 0.0000 0.0000 'International Tables Vol C Tables 4.2.6.8 and 6.1.1.4'
N N 0.0061 0.0033 'International Tables Vol C Tables 4.2.6.8 and 6.1.1.4'
Cl Cl 0.1484 0.1585 'International Tables Vol C Tables 4.2.6.8 and 6.1.1.4'
Pd Pd -0.9988 1.0072 'International Tables Vol C Tables 4.2.6.8 and 6.1.1.4'

loop_
_geom_angle_atom_site_label_1
_geom_angle_atom_site_label_2
_geom_angle_atom_site_label_3
_geom_angle
_geom_angle_site_symmetry_1
_geom_angle_site_symmetry_3
_geom_angle_publ_flag
N1 Pd1 N14 82.04(15) . . ?
N1 Pd1 Cl1 174.94(12) . . ?
N14 Pd1 Cl1 92.91(11) . . ?
N1 Pd1 Cl2 93.63(12) . . ?
N14 Pd1 Cl2 173.14(10) . . ?
Cl1 Pd1 Cl2 91.37(5) . . ?
C2 N1 C6 122.1(5) . . ?
C2 N1 Pd1 125.5(4) . . ?
C6 N1 Pd1 112.4(3) . . ?
N1 C2 C3 120.9(6) . . ?
N1 C2 H2 119.5 . . ?
C3 C2 H2 119.5 . . ?
C4 C3 C2 117.9(7) . . ?
C4 C3 H3 121.1 . . ?
C2 C3 H3 121.1 . . ?
C5 C4 C3 120.6(6) . . ?
C5 C4 H4 119.7 . . ?
C3 C4 H4 119.7 . . ?
C4 C5 C6 119.1(7) . . ?
C4 C5 H5 120.4 . . ?
C6 C5 H5 120.4 . . ?
N1 C6 C5 119.3(6) . . ?
N1 C6 C7 117.1(4) . . ?
C5 C6 C7 123.5(5) . . ?
C6 C7 C8 111.3(4) . . ?
C6 C7 N14 109.4(4) . . ?
C8 C7 N14 111.0(4) . . ?
C6 C7 H7 108.4 . . ?
C8 C7 H7 108.4 . . ?
N14 C7 H7 108.4 . . ?
C9 C8 C13 117.3(5) . . ?
C9 C8 C7 124.1(5) . . ?
C13 C8 C7 118.5(5) . . ?
C10 C9 C8 120.2(6) . . ?
C10 C9 H9 119.9 . . ?
C8 C9 H9 119.9 . . ?
C11 C10 C9 121.7(7) . . ?
C11 C10 H10 119.2 . . ?
C9 C10 H10 119.2 . . ?
C10 C11 C12 119.0(7) . . ?
C10 C11 H11 120.5 . . ?
C12 C11 H11 120.5 . . ?
C11 C12 C13 121.8(8) . . ?
C11 C12 H12 119.1 . . ?
C13 C12 H12 119.1 . . ?
C12 C13 C8 119.8(7) . . ?
C12 C13 H13 120.1 . . ?
C8 C13 H13 120.1 . . ?
C15 N14 C7 112.1(3) . . ?
C15 N14 Pd1 118.4(3) . . ?
C7 N14 Pd1 103.8(3) . . ?
C15 N14 H14 107.3 . . ?
C7 N14 H14 107.3 . . ?
Pd1 N14 H14 107.3 . . ?
C16 C15 N14 113.3(4) . . ?
C16 C15 C22 113.8(5) . . ?
N14 C15 C22 108.3(5) . . ?
C16 C15 H15 107.0 . . ?
N14 C15 H15 107.0 . . ?
C22 C15 H15 107.0 . . ?
C17 C16 C21 116.7(6) . . ?
C17 C16 C15 120.3(5) . . ?
C21 C16 C15 122.9(5) . . ?
C18 C17 C16 122.4(7) . . ?
C18 C17 H17 118.8 . . ?
C16 C17 H17 118.8 . . ?
C19 C18 C17 116.2(8) . . ?
C19 C18 H18 121.9 . . ?
C17 C18 H18 121.9 . . ?
C20 C19 C18 124.2(9) . . ?
C20 C19 H19 117.9 . . ?
C18 C19 H19 117.9 . . ?
C19 C20 C21 119.5(8) . . ?
C19 C20 H20 120.3 . . ?
C21 C20 H20 120.3 . . ?
C16 C21 C20 120.4(7) . . ?
C16 C21 H21 119.8 . . ?
C20 C21 H21 119.8 . . ?
C15 C22 H22A 109.5 . . ?
C15 C22 H22B 109.5 . . ?
H22A C22 H22B 109.5 . . ?
C15 C22 H22C 109.5 . . ?
H22A C22 H22C 109.5 . . ?
H22B C22 H22C 109.5 . . ?

loop_
_geom_bond_atom_site_label_1
_geom_bond_atom_site_label_2
_geom_bond_distance
_geom_bond_site_symmetry_2
_geom_bond_publ_flag
Pd1 N1 2.046(4) . ?
Pd1 N14 2.073(4) . ?
Pd1 Cl1 2.2801(13) . ?
Pd1 Cl2 2.3111(12) . ?
N1 C2 1.313(8) . ?
N1 C6 1.335(6) . ?
C2 C3 1.376(9) . ?
C2 H2 0.9300 . ?
C3 C4 1.373(12) . ?
C3 H3 0.9300 . ?
C4 C5 1.359(13) . ?
C4 H4 0.9300 . ?
C5 C6 1.379(7) . ?
C5 H5 0.9300 . ?
C6 C7 1.501(8) . ?
C7 C8 1.504(7) . ?
C7 N14 1.527(6) . ?
C7 H7 0.9800 . ?
C8 C9 1.398(7) . ?
C8 C13 1.407(8) . ?
C9 C10 1.366(9) . ?
C9 H9 0.9300 . ?
C10 C11 1.350(11) . ?
C10 H10 0.9300 . ?
C11 C12 1.359(13) . ?
C11 H11 0.9300 . ?
C12 C13 1.364(12) . ?
C12 H12 0.9300 . ?
C13 H13 0.9300 . ?
N14 C15 1.516(6) . ?
N14 H14 0.9100 . ?
C15 C16 1.483(8) . ?
C15 C22 1.536(9) . ?
C15 H15 0.9800 . ?
C16 C17 1.396(8) . ?
C16 C21 1.397(8) . ?
C17 C18 1.403(12) . ?
C17 H17 0.9300 . ?
C18 C19 1.361(14) . ?
C18 H18 0.9300 . ?
C19 C20 1.314(13) . ?
C19 H19 0.9300 . ?
C20 C21 1.398(12) . ?
C20 H20 0.9300 . ?
C21 H21 0.9300 . ?
C22 H22A 0.9600 . ?
C22 H22B 0.9600 . ?
C22 H22C 0.9600 . ?
